data_7101794
loop_
_publ_author_name
'le Roex, Tanya'
'Nassimbeni, Luigi R'
'Weber, Edwin'

_publ_section_title
;
 Clathrates with mixed guests.
;
_journal_issue 11
_journal_name_full 'Chemical communications (Cambridge, England)'
_journal_page_first 1124
_journal_page_last 1126
_journal_paper_doi 10.1039/b618782j
_journal_year 2007
_chemical_formula_moiety '1.5(C28 H18 O2). 1.41(C2 H6 O). 0.59(C2 H3 N)'
_chemical_formula_sum 'C46 H36 N O4'
_chemical_formula_weight 666.76
_chemical_name_common
;
1.5(9,9'-(ethyne-1,2-diyl)difluoren-9-ol). 1.41(ethanol).
0.59(acetonitrile) clathrate
;
_chemical_name_systematic
;
1.5(9,9'-(ethyne-1,2-diyl)difluoren-9-ol). 1.41(ethanol).
0.59(acetonitrile) clathrate
;
_space_group_IT_number 2
_symmetry_cell_setting triclinic
_symmetry_space_group_name_Hall '-P 1'
_symmetry_space_group_name_H-M 'P -1'
_atom_sites_solution_hydrogens geom
_atom_sites_solution_primary direct
_atom_sites_solution_secondary difmap
_audit_creation_method SHELXL-97
_cell_angle_alpha 80.54(3)
_cell_angle_beta 87.79(3)
_cell_angle_gamma 89.66(3)
_cell_formula_units_Z 2
_cell_length_a 9.6310(19)
_cell_length_b 11.548(2)
_cell_length_c 16.154(3)
_cell_measurement_reflns_used 33304
_cell_measurement_temperature 173(2)
_cell_measurement_theta_max 27.88
_cell_measurement_theta_min 1.02
_cell_volume 1770.8(6)
_computing_cell_refinement 'Collect (Nonius, 2000)'
_computing_data_collection 'Collect (Nonius, 2000)'
_computing_data_reduction 'Collect (Nonius, 2000)'
_computing_molecular_graphics 'XSEED, a graphical interface to SHELX (1999)'
_computing_publication_material 'SHELXL-97 (Sheldrick, 1997)'
_computing_structure_refinement 'SHELXL-97 (Sheldrick, 1997)'
_computing_structure_solution 'SHELXS-97 (Sheldrick, 1990)'
_diffrn_ambient_temperature 173(2)
_diffrn_measured_fraction_theta_full 0.973
_diffrn_measured_fraction_theta_max 0.973
_diffrn_measurement_device_type 'Nonius Kappa CCD'
_diffrn_measurement_method 'combination of phi and omega'
_diffrn_radiation_monochromator graphite
_diffrn_radiation_source 'fine-focus sealed tube'
_diffrn_radiation_type MoK\a
_diffrn_radiation_wavelength 0.71073
_diffrn_reflns_av_R_equivalents 0.0329
_diffrn_reflns_av_sigmaI/netI 0.0641
_diffrn_reflns_limit_h_max 12
_diffrn_reflns_limit_h_min -12
_diffrn_reflns_limit_k_max 14
_diffrn_reflns_limit_k_min -15
_diffrn_reflns_limit_l_max 20
_diffrn_reflns_limit_l_min -21
_diffrn_reflns_number 14997
_diffrn_reflns_theta_full 27.85
_diffrn_reflns_theta_max 27.85
_diffrn_reflns_theta_min 4.15
_exptl_absorpt_coefficient_mu 0.079
_exptl_absorpt_correction_type none
_exptl_crystal_colour colourless
_exptl_crystal_density_diffrn 1.250
_exptl_crystal_density_meas ?
_exptl_crystal_density_method .
_exptl_crystal_description 'clear plates'
_exptl_crystal_F_000 702
_exptl_crystal_size_max 0.23
_exptl_crystal_size_mid 0.2
_exptl_crystal_size_min 0.1
_refine_diff_density_max 0.380
_refine_diff_density_min -0.547
_refine_diff_density_rms 0.056
_refine_ls_extinction_method none
_refine_ls_goodness_of_fit_ref 1.058
_refine_ls_hydrogen_treatment mixed
_refine_ls_matrix_type full
_refine_ls_number_parameters 475
_refine_ls_number_reflns 8198
_refine_ls_number_restraints 0
_refine_ls_restrained_S_all 1.058
_refine_ls_R_factor_all 0.0868
_refine_ls_R_factor_gt 0.0468
_refine_ls_shift/su_max 0.000
_refine_ls_shift/su_mean 0.000
_refine_ls_structure_factor_coef Fsqd
_refine_ls_weighting_details 'calc w=1/[\s^2^(Fo^2^)+(0.0659P)^2^+0.1388P] where P=(Fo^2^+2Fc^2^)/3'
_refine_ls_weighting_scheme calc
_refine_ls_wR_factor_gt 0.1142
_refine_ls_wR_factor_ref 0.1290
_reflns_number_gt 5429
_reflns_number_total 8198
_reflns_threshold_expression >2sigma(I)
_cod_data_source_file b618782j.txt
_cod_data_source_block 1.5H2.1.41EtOH.0.59MeCN
_cod_original_sg_symbol_H-M P-1
_cod_database_code 7101794

loop_
_symmetry_equiv_pos_as_xyz
'x, y, z'
'-x, -y, -z'

loop_
_atom_site_label
_atom_site_type_symbol
_atom_site_fract_x
_atom_site_fract_y
_atom_site_fract_z
_atom_site_U_iso_or_equiv
_atom_site_adp_type
_atom_site_occupancy
_atom_site_symmetry_multiplicity
_atom_site_calc_flag
_atom_site_refinement_flags
C1 C -0.24619(17) 0.54855(14) 0.28182(10) 0.0267(4) Uani 1 1 d .
H1 H -0.2333 0.5930 0.2271 0.032 Uiso 1 1 calc R
C2 C -0.37666(18) 0.54024(15) 0.32292(11) 0.0329(4) Uani 1 1 d .
H2 H -0.4541 0.5783 0.2956 0.039 Uiso 1 1 calc R
C3 C -0.39435(18) 0.47690(16) 0.40335(11) 0.0360(4) Uani 1 1 d .
H3 H -0.4840 0.4722 0.4304 0.043 Uiso 1 1 calc R
C4 C -0.28317(18) 0.42025(15) 0.44508(11) 0.0314(4) Uani 1 1 d .
H4 H -0.2958 0.3777 0.5004 0.038 Uiso 1 1 calc R
C5 C 0.02003(18) 0.30750(13) 0.50509(10) 0.0285(4) Uani 1 1 d .
H5 H -0.0462 0.2866 0.5501 0.034 Uiso 1 1 calc R
C6 C 0.15644(19) 0.26868(14) 0.51227(10) 0.0327(4) Uani 1 1 d .
H6 H 0.1837 0.2209 0.5626 0.039 Uiso 1 1 calc R
C7 C 0.25330(19) 0.29911(15) 0.44660(10) 0.0325(4) Uani 1 1 d .
H7 H 0.3457 0.2704 0.4520 0.039 Uiso 1 1 calc R
C8 C 0.21689(17) 0.37107(14) 0.37297(10) 0.0268(4) Uani 1 1 d .
H8 H 0.2838 0.3930 0.3285 0.032 Uiso 1 1 calc R
O9 O 0.03910(12) 0.45044(9) 0.21328(6) 0.0224(2) Uani 1 1 d .
C9 C 0.01599(15) 0.48939(12) 0.29273(9) 0.0185(3) Uani 1 1 d .
H9 H -0.020(2) 0.391(2) 0.2089(13) 0.058(7) Uiso 1 1 d .
C10 C 0.07099(15) 0.61023(13) 0.28154(9) 0.0195(3) Uani 1 1 d .
C11 C 0.10385(15) 0.71125(12) 0.27185(9) 0.0189(3) Uani 1 1 d .
O12 O 0.19001(11) 0.87719(9) 0.17570(6) 0.0215(2) Uani 1 1 d .
C12 C 0.14772(15) 0.83514(12) 0.26130(9) 0.0184(3) Uani 1 1 d .
H12 H 0.262(3) 0.826(2) 0.1598(14) 0.062(7) Uiso 1 1 d .
C13 C 0.38440(16) 0.79423(13) 0.33453(9) 0.0241(3) Uani 1 1 d .
H13 H 0.4153 0.7429 0.2973 0.029 Uiso 1 1 calc R
C14 C 0.46635(18) 0.81459(14) 0.39990(10) 0.0286(4) Uani 1 1 d .
H14 H 0.5543 0.7774 0.4073 0.034 Uiso 1 1 calc R
C15 C 0.41976(19) 0.88905(14) 0.45412(10) 0.0304(4) Uani 1 1 d .
H15 H 0.4751 0.9007 0.4995 0.036 Uiso 1 1 calc R
C16 C 0.29318(18) 0.94701(14) 0.44318(10) 0.0282(4) Uani 1 1 d .
H16 H 0.2631 0.9994 0.4798 0.034 Uiso 1 1 calc R
C17 C -0.0163(2) 1.04964(15) 0.38344(11) 0.0349(4) Uani 1 1 d .
H17 H 0.0107 1.0891 0.4274 0.042 Uiso 1 1 calc R
C18 C -0.1456(2) 1.07020(17) 0.34827(11) 0.0423(5) Uani 1 1 d .
H18 H -0.2069 1.1252 0.3681 0.051 Uiso 1 1 calc R
C19 C -0.1866(2) 1.01168(17) 0.28464(11) 0.0392(5) Uani 1 1 d .
H19 H -0.2765 1.0254 0.2628 0.047 Uiso 1 1 calc R
C20 C -0.09734(17) 0.93306(14) 0.25256(10) 0.0291(4) Uani 1 1 d .
H20 H -0.1245 0.8936 0.2086 0.035 Uiso 1 1 calc R
C21 C 0.15284(17) 0.38863(14) -0.03440(10) 0.0274(4) Uani 1 1 d .
H21 H 0.1539 0.4678 -0.0623 0.033 Uiso 1 1 calc R
C22 C 0.06991(18) 0.30535(15) -0.06185(10) 0.0326(4) Uani 1 1 d .
H22 H 0.0138 0.3279 -0.1089 0.039 Uiso 1 1 calc R
C23 C 0.06837(18) 0.18937(15) -0.02108(10) 0.0310(4) Uani 1 1 d .
H23 H 0.0126 0.1333 -0.0413 0.037 Uiso 1 1 calc R
C24 C 0.14715(16) 0.15455(14) 0.04868(10) 0.0257(4) Uani 1 1 d .
H24 H 0.1445 0.0757 0.0770 0.031 Uiso 1 1 calc R
C25 C 0.35853(16) 0.13115(13) 0.20678(9) 0.0236(3) Uani 1 1 d .
H25 H 0.3165 0.0568 0.2073 0.028 Uiso 1 1 calc R
C26 C 0.45433(17) 0.14655(14) 0.26606(10) 0.0274(4) Uani 1 1 d .
H26 H 0.4763 0.0822 0.3082 0.033 Uiso 1 1 calc R
C27 C 0.51880(17) 0.25429(15) 0.26511(10) 0.0276(4) Uani 1 1 d .
H27 H 0.5851 0.2627 0.3058 0.033 Uiso 1 1 calc R
C28 C 0.48599(16) 0.34979(14) 0.20440(9) 0.0234(3) Uani 1 1 d .
H28 H 0.5301 0.4235 0.2028 0.028 Uiso 1 1 calc R
O29 O 0.26495(11) 0.52358(9) 0.10700(7) 0.0240(3) Uani 1 1 d .
C29 C 0.33347(15) 0.42695(12) 0.07605(9) 0.0189(3) Uani 1 1 d .
H29 H 0.190(3) 0.494(2) 0.1472(14) 0.066(7) Uiso 1 1 d .
C30 C 0.45013(16) 0.47961(12) 0.02022(9) 0.0196(3) Uani 1 1 d .
C1A C -0.13631(15) 0.49058(12) 0.32269(9) 0.0198(3) Uani 1 1 d .
C4A C -0.15305(16) 0.42716(13) 0.40417(9) 0.0219(3) Uani 1 1 d .
C5A C -0.01817(16) 0.37733(12) 0.43109(9) 0.0214(3) Uani 1 1 d .
C8A C 0.08139(16) 0.40997(12) 0.36591(9) 0.0199(3) Uani 1 1 d .
C13A C 0.25801(15) 0.84977(12) 0.32484(9) 0.0189(3) Uani 1 1 d .
C16A C 0.21146(16) 0.92731(12) 0.37802(9) 0.0214(3) Uani 1 1 d .
C17A C 0.07233(17) 0.96988(13) 0.35257(9) 0.0236(3) Uani 1 1 d .
C20A C 0.03199(16) 0.91425(12) 0.28664(9) 0.0212(3) Uani 1 1 d .
C21A C 0.23376(15) 0.35420(12) 0.03421(9) 0.0190(3) Uani 1 1 d .
C24A C 0.23047(15) 0.23774(12) 0.07644(9) 0.0192(3) Uani 1 1 d .
C25A C 0.32529(15) 0.22657(12) 0.14668(9) 0.0186(3) Uani 1 1 d .
C28A C 0.38852(15) 0.33536(12) 0.14684(9) 0.0187(3) Uani 1 1 d .
O1G O -0.1291(4) 0.2707(3) 0.1869(2) 0.0417(10) Uiso 0.41 1 d P
C1G C -0.1904(6) 0.2902(5) 0.1043(4) 0.0388(14) Uiso 0.41 1 d P
C2G C -0.2829(5) 0.1939(4) 0.0680(3) 0.0482(14) Uiso 0.59 1 d P
N3G N -0.1427(4) 0.3019(3) 0.1616(2) 0.0429(9) Uiso 0.59 1 d P
C3G C -0.1992(4) 0.2512(3) 0.1191(2) 0.0308(8) Uiso 0.59 1 d P
C4G C -0.2552(6) 0.1715(5) 0.0822(3) 0.0316(14) Uiso 0.41 1 d P
O5G O 0.38975(12) 0.72405(11) 0.14060(8) 0.0346(3) Uani 1 1 d .
C5G C 0.52211(18) 0.75543(16) 0.10115(12) 0.0354(4) Uani 1 1 d .
H5GA H 0.5192 0.7531 0.0403 0.043 Uiso 1 1 calc R
H5GB H 0.5932 0.6988 0.1253 0.043 Uiso 1 1 calc R
H5G H 0.358(2) 0.653(2) 0.1286(13) 0.054(6) Uiso 1 1 d .
C6G C 0.5590(3) 0.8752(2) 0.11443(18) 0.0723(8) Uani 1 1 d .
H6GA H 0.4875 0.9307 0.0913 0.109 Uiso 1 1 calc R
H6GB H 0.6489 0.8978 0.0861 0.109 Uiso 1 1 calc R
H6GC H 0.5650 0.8764 0.1747 0.109 Uiso 1 1 calc R

loop_
_atom_site_aniso_label
_atom_site_aniso_U_11
_atom_site_aniso_U_22
_atom_site_aniso_U_33
_atom_site_aniso_U_23
_atom_site_aniso_U_13
_atom_site_aniso_U_12
C1 0.0268(9) 0.0234(8) 0.0318(9) -0.0101(7) -0.0027(7) 0.0009(7)
C2 0.0233(9) 0.0352(9) 0.0452(11) -0.0208(8) -0.0048(8) 0.0052(7)
C3 0.0223(9) 0.0453(10) 0.0453(11) -0.0249(9) 0.0100(8) -0.0062(8)
C4 0.0301(10) 0.0357(9) 0.0302(9) -0.0129(7) 0.0114(7) -0.0098(8)
C5 0.0411(10) 0.0239(8) 0.0194(8) -0.0007(6) 0.0039(7) -0.0068(7)
C6 0.0440(11) 0.0266(9) 0.0250(9) 0.0048(7) -0.0078(8) 0.0004(8)
C7 0.0325(10) 0.0312(9) 0.0323(9) 0.0002(7) -0.0068(8) 0.0064(7)
C8 0.0245(9) 0.0274(8) 0.0269(8) -0.0009(6) 0.0033(7) 0.0008(7)
O9 0.0283(6) 0.0219(6) 0.0173(5) -0.0055(4) 0.0056(4) -0.0033(5)
C9 0.0215(8) 0.0172(7) 0.0165(7) -0.0028(5) 0.0032(6) -0.0015(6)
C10 0.0206(8) 0.0210(8) 0.0160(7) -0.0009(6) 0.0005(6) -0.0004(6)
C11 0.0194(8) 0.0219(8) 0.0151(7) -0.0024(6) -0.0007(6) 0.0005(6)
O12 0.0284(6) 0.0193(5) 0.0159(5) -0.0009(4) 0.0023(4) -0.0001(5)
C12 0.0223(8) 0.0165(7) 0.0160(7) -0.0019(5) 0.0005(6) -0.0004(6)
C13 0.0266(9) 0.0224(8) 0.0230(8) -0.0029(6) -0.0005(7) 0.0005(7)
C14 0.0263(9) 0.0272(8) 0.0312(9) -0.0002(7) -0.0065(7) -0.0009(7)
C15 0.0395(10) 0.0253(8) 0.0263(8) -0.0017(6) -0.0112(7) -0.0067(7)
C16 0.0407(10) 0.0236(8) 0.0210(8) -0.0053(6) -0.0033(7) -0.0026(7)
C17 0.0461(11) 0.0322(9) 0.0271(9) -0.0079(7) 0.0017(8) 0.0133(8)
C18 0.0485(12) 0.0445(11) 0.0326(10) -0.0052(8) 0.0058(9) 0.0268(9)
C19 0.0324(10) 0.0493(11) 0.0339(10) -0.0015(8) -0.0005(8) 0.0167(9)
C20 0.0276(9) 0.0322(9) 0.0267(8) -0.0023(7) -0.0030(7) 0.0049(7)
C21 0.0261(9) 0.0285(9) 0.0248(8) 0.0030(7) 0.0017(7) 0.0014(7)
C22 0.0264(9) 0.0443(10) 0.0259(9) -0.0015(7) -0.0056(7) 0.0004(8)
C23 0.0258(9) 0.0380(10) 0.0309(9) -0.0101(7) -0.0027(7) -0.0072(7)
C24 0.0241(9) 0.0234(8) 0.0295(9) -0.0048(6) 0.0022(7) -0.0042(7)
C25 0.0228(8) 0.0198(8) 0.0257(8) 0.0024(6) 0.0036(7) 0.0008(6)
C26 0.0260(9) 0.0296(9) 0.0234(8) 0.0043(6) 0.0022(7) 0.0056(7)
C27 0.0211(8) 0.0388(9) 0.0232(8) -0.0054(7) -0.0022(7) 0.0013(7)
C28 0.0191(8) 0.0263(8) 0.0253(8) -0.0067(6) 0.0031(6) -0.0031(6)
O29 0.0254(6) 0.0165(5) 0.0296(6) -0.0047(4) 0.0115(5) 0.0011(4)
C29 0.0204(8) 0.0156(7) 0.0203(7) -0.0030(6) 0.0067(6) -0.0002(6)
C30 0.0222(8) 0.0145(7) 0.0214(8) -0.0022(6) 0.0034(6) 0.0010(6)
C1A 0.0196(8) 0.0176(7) 0.0238(8) -0.0084(6) 0.0018(6) -0.0013(6)
C4A 0.0242(8) 0.0200(7) 0.0230(8) -0.0086(6) 0.0049(6) -0.0049(6)
C5A 0.0271(8) 0.0171(7) 0.0202(8) -0.0046(6) 0.0038(6) -0.0045(6)
C8A 0.0240(8) 0.0167(7) 0.0186(7) -0.0024(6) 0.0013(6) -0.0009(6)
C13A 0.0219(8) 0.0161(7) 0.0177(7) -0.0004(5) 0.0010(6) -0.0025(6)
C16A 0.0272(8) 0.0172(7) 0.0188(8) -0.0006(6) 0.0020(6) -0.0029(6)
C17A 0.0300(9) 0.0204(8) 0.0196(8) -0.0017(6) 0.0034(6) 0.0016(6)
C20A 0.0233(8) 0.0190(7) 0.0199(7) 0.0002(6) 0.0024(6) 0.0007(6)
C21A 0.0167(8) 0.0204(7) 0.0187(7) -0.0014(6) 0.0050(6) 0.0001(6)
C24A 0.0181(8) 0.0193(7) 0.0195(7) -0.0023(6) 0.0051(6) -0.0027(6)
C25A 0.0161(7) 0.0194(7) 0.0193(7) -0.0017(6) 0.0047(6) 0.0002(6)
C28A 0.0183(8) 0.0185(7) 0.0182(7) -0.0011(6) 0.0069(6) -0.0007(6)
O5G 0.0310(7) 0.0300(7) 0.0460(7) -0.0189(5) 0.0142(6) -0.0060(5)
C5G 0.0268(9) 0.0380(10) 0.0430(10) -0.0134(8) 0.0091(8) 0.0001(8)
C6G 0.0617(16) 0.0651(15) 0.0979(19) -0.0462(14) 0.0471(14) -0.0373(13)

loop_
_atom_type_symbol
_atom_type_description
_atom_type_scat_dispersion_real
_atom_type_scat_dispersion_imag
_atom_type_scat_source
C C 0.0033 0.0016 'International Tables Vol C Tables 4.2.6.8 and 6.1.1.4'
H H 0.0000 0.0000 'International Tables Vol C Tables 4.2.6.8 and 6.1.1.4'
N N 0.0061 0.0033 'International Tables Vol C Tables 4.2.6.8 and 6.1.1.4'
O O 0.0106 0.0060 'International Tables Vol C Tables 4.2.6.8 and 6.1.1.4'

loop_
_geom_angle_atom_site_label_1
_geom_angle_atom_site_label_2
_geom_angle_atom_site_label_3
_geom_angle
_geom_angle_site_symmetry_1
C1A C1 C2 118.25(16) .
C3 C2 C1 120.60(17) .
C2 C3 C4 121.12(15) .
C3 C4 C4A 118.61(16) .
C5A C5 C6 119.01(14) .
C7 C6 C5 120.60(15) .
C6 C7 C8 120.84(16) .
C8A C8 C7 118.56(14) .
O9 C9 C10 106.04(11) .
O9 C9 C1A 114.55(13) .
C10 C9 C1A 108.80(12) .
O9 C9 C8A 113.72(12) .
C10 C9 C8A 111.86(13) .
C1A C9 C8A 101.92(11) .
C11 C10 C9 174.32(16) .
C10 C11 C12 178.44(16) .
O12 C12 C11 110.59(12) .
O12 C12 C20A 108.34(11) .
C11 C12 C20A 112.06(12) .
O12 C12 C13A 114.13(12) .
C11 C12 C13A 109.93(12) .
C20A C12 C13A 101.52(12) .
C13A C13 C14 118.81(15) .
C15 C14 C13 120.08(16) .
C14 C15 C16 121.02(16) .
C16A C16 C15 119.08(15) .
C17A C17 C18 118.32(17) .
C19 C18 C17 121.16(16) .
C18 C19 C20 120.74(18) .
C20A C20 C19 117.99(16) .
C21A C21 C22 118.83(14) .
C21 C22 C23 120.66(16) .
C24 C23 C22 120.90(16) .
C23 C24 C24A 118.63(15) .
C26 C25 C25A 118.68(15) .
C25 C26 C27 121.35(15) .
C26 C27 C28 119.88(15) .
C28A C28 C27 118.81(15) .
O29 C29 C30 105.74(11) .
O29 C29 C21A 112.40(12) .
C30 C29 C21A 114.22(12) .
O29 C29 C28A 112.52(11) .
C30 C29 C28A 110.13(12) .
C21A C29 C28A 102.00(11) .
C30 C30 C29 175.5(2) 2_665
C1 C1A C4A 121.50(14) .
C1 C1A C9 128.26(14) .
C4A C1A C9 110.15(14) .
C4 C4A C1A 119.90(16) .
C4 C4A C5A 131.23(15) .
C1A C4A C5A 108.86(13) .
C5 C5A C8A 119.91(15) .
C5 C5A C4A 131.40(14) .
C8A C5A C4A 108.69(13) .
C8 C8A C5A 121.05(14) .
C8 C8A C9 128.72(13) .
C5A C8A C9 110.24(13) .
C13 C13A C16A 121.56(15) .
C13 C13A C12 127.82(13) .
C16A C13A C12 110.57(13) .
C16 C16A C13A 119.42(15) .
C16 C16A C17A 132.14(14) .
C13A C16A C17A 108.38(13) .
C17 C17A C20A 120.12(16) .
C17 C17A C16A 131.07(15) .
C20A C17A C16A 108.81(13) .
C20 C20A C17A 121.62(14) .
C20 C20A C12 127.74(14) .
C17A C20A C12 110.64(14) .
C21 C21A C24A 120.64(14) .
C21 C21A C29 129.24(13) .
C24A C21A C29 110.12(13) .
C24 C24A C21A 120.31(14) .
C24 C24A C25A 130.81(14) .
C21A C24A C25A 108.87(13) .
C25 C25A C28A 119.80(15) .
C25 C25A C24A 131.40(14) .
C28A C25A C24A 108.80(13) .
C28 C28A C25A 121.44(14) .
C28 C28A C29 128.37(13) .
C25A C28A C29 110.18(13) .
O1G C1G C2G 124.4(5) .
N3G C3G C4G 166.6(5) .
O5G C5G C6G 109.33(14) .

loop_
_geom_bond_atom_site_label_1
_geom_bond_atom_site_label_2
_geom_bond_distance
_geom_bond_site_symmetry_2
C1 C1A 1.380(2) .
C1 C2 1.395(2) .
C2 C3 1.387(3) .
C3 C4 1.390(3) .
C4 C4A 1.391(2) .
C5 C5A 1.389(2) .
C5 C6 1.389(3) .
C6 C7 1.387(2) .
C7 C8 1.390(2) .
C8 C8A 1.380(2) .
O9 C9 1.4371(17) .
C9 C10 1.476(2) .
C9 C1A 1.527(2) .
C9 C8A 1.526(2) .
C10 C11 1.194(2) .
C11 C12 1.475(2) .
O12 C12 1.4324(17) .
C12 C20A 1.523(2) .
C12 C13A 1.534(2) .
C13 C13A 1.375(2) .
C13 C14 1.393(2) .
C14 C15 1.386(2) .
C15 C16 1.390(3) .
C16 C16A 1.387(2) .
C17 C17A 1.391(2) .
C17 C18 1.391(3) .
C18 C19 1.390(3) .
C19 C20 1.394(2) .
C20 C20A 1.383(2) .
C21 C21A 1.383(2) .
C21 C22 1.391(2) .
C22 C23 1.392(2) .
C23 C24 1.386(2) .
C24 C24A 1.395(2) .
C25 C26 1.388(2) .
C25 C25A 1.388(2) .
C26 C27 1.391(2) .
C27 C28 1.393(2) .
C28 C28A 1.376(2) .
O29 C29 1.4420(17) .
C29 C30 1.482(2) .
C29 C21A 1.527(2) .
C29 C28A 1.533(2) .
C30 C30 1.195(3) 2_665
C1A C4A 1.401(2) .
C4A C5A 1.470(2) .
C5A C8A 1.402(2) .
C13A C16A 1.400(2) .
C16A C17A 1.475(2) .
C17A C20A 1.399(2) .
C21A C24A 1.404(2) .
C24A C25A 1.473(2) .
C25A C28A 1.400(2) .
O1G C1G 1.462(7) .
C1G C2G 1.624(8) .
N3G C3G 1.129(5) .
C3G C4G 1.305(6) .
O5G C5G 1.425(2) .
C5G C6G 1.482(3) .

loop_
_geom_hbond_atom_site_label_D
_geom_hbond_atom_site_label_H
_geom_hbond_atom_site_label_A
_geom_hbond_distance_DH
_geom_hbond_distance_HA
_geom_hbond_distance_DA
_geom_hbond_angle_DHA
O9 H9 O1G 0.91(2) 1.83(2) 2.738(4) 173(2)
O9 H9 N3G 0.91(2) 1.84(2) 2.706(4) 159(2)
O12 H12 O5G 0.96(2) 1.75(3) 2.7119(18) 174(2)
O29 H29 O9 0.98(2) 1.79(2) 2.7657(17) 173(2)
O5G H5G O29 0.93(2) 1.83(2) 2.7559(18) 170(2)

loop_
_geom_torsion_atom_site_label_1
_geom_torsion_atom_site_label_2
_geom_torsion_atom_site_label_3
_geom_torsion_atom_site_label_4
_geom_torsion
_geom_torsion_site_symmetry_4
C1A C1 C2 C3 1.1(2) .
C1 C2 C3 C4 0.0(3) .
C2 C3 C4 C4A -0.7(2) .
C5A C5 C6 C7 0.0(2) .
C5 C6 C7 C8 1.4(3) .
C6 C7 C8 C8A -1.2(3) .
O9 C9 C10 C11 101.4(15) .
C1A C9 C10 C11 -22.3(15) .
C8A C9 C10 C11 -134.1(15) .
C9 C10 C11 C12 150(5) .
C10 C11 C12 O12 113(6) .
C10 C11 C12 C20A -126(6) .
C10 C11 C12 C13A -14(6) .
C13A C13 C14 C15 0.4(2) .
C13 C14 C15 C16 -1.8(2) .
C14 C15 C16 C16A 1.5(2) .
C17A C17 C18 C19 0.8(3) .
C17 C18 C19 C20 -1.9(3) .
C18 C19 C20 C20A 0.8(3) .
C21A C21 C22 C23 0.0(2) .
C21 C22 C23 C24 1.3(2) .
C22 C23 C24 C24A -1.2(2) .
C25A C25 C26 C27 -1.3(2) .
C25 C26 C27 C28 0.9(2) .
C26 C27 C28 C28A 0.7(2) .
O29 C29 C30 C30 95(2) 2_665
C21A C29 C30 C30 -141(2) 2_665
C28A C29 C30 C30 -27(3) 2_665
C2 C1 C1A C4A -1.6(2) .
C2 C1 C1A C9 -177.73(14) .
O9 C9 C1A C1 -56.6(2) .
C10 C9 C1A C1 61.82(19) .
C8A C9 C1A C1 -179.89(14) .
O9 C9 C1A C4A 126.86(13) .
C10 C9 C1A C4A -114.68(14) .
C8A C9 C1A C4A 3.61(15) .
C3 C4 C4A C1A 0.2(2) .
C3 C4 C4A C5A -179.76(16) .
C1 C1A C4A C4 1.0(2) .
C9 C1A C4A C4 177.75(13) .
C1 C1A C4A C5A -179.08(13) .
C9 C1A C4A C5A -2.30(16) .
C6 C5 C5A C8A -1.6(2) .
C6 C5 C5A C4A 177.44(15) .
C4 C4A C5A C5 0.7(3) .
C1A C4A C5A C5 -179.29(15) .
C4 C4A C5A C8A 179.78(16) .
C1A C4A C5A C8A -0.17(17) .
C7 C8 C8A C5A -0.4(2) .
C7 C8 C8A C9 179.60(15) .
C5 C5A C8A C8 1.8(2) .
C4A C5A C8A C8 -177.40(14) .
C5 C5A C8A C9 -178.19(13) .
C4A C5A C8A C9 2.57(16) .
O9 C9 C8A C8 52.4(2) .
C10 C9 C8A C8 -67.7(2) .
C1A C9 C8A C8 176.25(15) .
O9 C9 C8A C5A -127.53(13) .
C10 C9 C8A C5A 112.37(14) .
C1A C9 C8A C5A -3.71(15) .
C14 C13 C13A C16A 1.1(2) .
C14 C13 C13A C12 -176.08(13) .
O12 C12 C13A C13 -66.80(18) .
C11 C12 C13A C13 58.11(18) .
C20A C12 C13A C13 176.89(14) .
O12 C12 C13A C16A 115.75(13) .
C11 C12 C13A C16A -119.34(13) .
C20A C12 C13A C16A -0.55(14) .
C15 C16 C16A C13A 0.0(2) .
C15 C16 C16A C17A 176.78(14) .
C13 C13A C16A C16 -1.3(2) .
C12 C13A C16A C16 176.29(12) .
C13 C13A C16A C17A -178.83(12) .
C12 C13A C16A C17A -1.20(16) .
C18 C17 C17A C20A 1.3(2) .
C18 C17 C17A C16A -177.86(15) .
C16 C16A C17A C17 4.8(3) .
C13A C16A C17A C17 -178.16(16) .
C16 C16A C17A C20A -174.40(15) .
C13A C16A C17A C20A 2.65(16) .
C19 C20 C20A C17A 1.4(2) .
C19 C20 C20A C12 -178.71(14) .
C17 C17A C20A C20 -2.4(2) .
C16A C17A C20A C20 176.89(13) .
C17 C17A C20A C12 177.65(13) .
C16A C17A C20A C12 -3.06(16) .
O12 C12 C20A C20 61.81(19) .
C11 C12 C20A C20 -60.47(19) .
C13A C12 C20A C20 -177.72(14) .
O12 C12 C20A C17A -118.25(13) .
C11 C12 C20A C17A 119.47(14) .
C13A C12 C20A C17A 2.22(14) .
C22 C21 C21A C24A -1.1(2) .
C22 C21 C21A C29 179.49(13) .
O29 C29 C21A C21 59.70(18) .
C30 C29 C21A C21 -60.8(2) .
C28A C29 C21A C21 -179.55(14) .
O29 C29 C21A C24A -119.71(13) .
C30 C29 C21A C24A 119.81(13) .
C28A C29 C21A C24A 1.03(14) .
C23 C24 C24A C21A 0.0(2) .
C23 C24 C24A C25A -179.02(14) .
C21 C21A C24A C24 1.2(2) .
C29 C21A C24A C24 -179.36(12) .
C21 C21A C24A C25A -179.59(13) .
C29 C21A C24A C25A -0.11(15) .
C26 C25 C25A C28A 0.1(2) .
C26 C25 C25A C24A 179.36(14) .
C24 C24A C25A C25 -1.1(3) .
C21A C24A C25A C25 179.72(14) .
C24 C24A C25A C28A 178.16(14) .
C21A C24A C25A C28A -0.98(16) .
C27 C28 C28A C25A -1.9(2) .
C27 C28 C28A C29 178.62(13) .
C25 C25A C28A C28 1.5(2) .
C24A C25A C28A C28 -177.93(13) .
C25 C25A C28A C29 -178.94(12) .
C24A C25A C28A C29 1.67(15) .
O29 C29 C28A C28 -61.42(19) .
C30 C29 C28A C28 56.27(19) .
C21A C29 C28A C28 177.92(14) .
O29 C29 C28A C25A 119.02(13) .
C30 C29 C28A C25A -123.29(13) .
C21A C29 C28A C25A -1.64(14) .
